data_1512780
loop_
_publ_author_name
'Kari Darling'
'Jon Zubieta'

_publ_section_title
;
 Solid state coordination chemistry of metal-azolate compounds: Structural
 consequences of incorporation of phosphate components in the
 Co(II)/4-pyridyltetrazolate/phosphate system
;
_journal_name_full
;
Inorganica Chimica Acta
;
_journal_page_first 512
_journal_page_last 518
_journal_paper_doi 10.1016/j.ica.2012.08.030
_journal_volume 394
_journal_year 2013
_chemical_formula_moiety 'C18 H12 Co3 N15 O4 P'
_chemical_formula_sum 'C18 H12 Co3 N15 O4 P'
_chemical_formula_weight 710.19
_space_group_IT_number 146
_symmetry_cell_setting rhombohedral
_symmetry_space_group_name_Hall 'R 3'
_symmetry_space_group_name_H-M 'R 3 :H'
_atom_sites_solution_hydrogens geom
_atom_sites_solution_primary direct
_atom_sites_solution_secondary difmap
_cell_angle_alpha 90.00
_cell_angle_beta 90.00
_cell_angle_gamma 120.00
_cell_formula_units_Z 3
_cell_length_a 22.202(2)
_cell_length_b 22.202(2)
_cell_length_c 4.3536(9)
_cell_measurement_reflns_used 990
_cell_measurement_temperature 98(2)
_cell_measurement_theta_max 28.05
_cell_measurement_theta_min 2.97
_cell_volume 1858.5(5)
_computing_cell_refinement 'Bruker SAINT (Bruker, 1998)'
_computing_data_collection 'Bruker SMART (Bruker, 1998)'
_computing_data_reduction 'Bruker SAINT'
_computing_molecular_graphics 'CrystalMaker (Palmer, 2006)'
_computing_publication_material 'Bruker SHELXTL (Sheldrick, 2008)'
_computing_structure_refinement 'SHELXL-97 (Sheldrick, 2008)'
_computing_structure_solution 'SHELXS-97 (Sheldrick, 2008)'
_diffrn_ambient_temperature 98(2)
_diffrn_detector_area_resol_mean 512
_diffrn_measured_fraction_theta_full 0.999
_diffrn_measured_fraction_theta_max 0.999
_diffrn_measurement_device_type 'Bruker APEX-II CCD'
_diffrn_measurement_method '\f and \w scans'
_diffrn_radiation_monochromator graphite
_diffrn_radiation_source 'fine-focus sealed tube'
_diffrn_radiation_type MoK\a
_diffrn_radiation_wavelength 0.71073
_diffrn_reflns_av_R_equivalents 0.0726
_diffrn_reflns_av_sigmaI/netI 0.0908
_diffrn_reflns_limit_h_max 29
_diffrn_reflns_limit_h_min -29
_diffrn_reflns_limit_k_max 26
_diffrn_reflns_limit_k_min -29
_diffrn_reflns_limit_l_max 5
_diffrn_reflns_limit_l_min -5
_diffrn_reflns_number 5807
_diffrn_reflns_theta_full 28.05
_diffrn_reflns_theta_max 28.05
_diffrn_reflns_theta_min 1.83
_exptl_absorpt_coefficient_mu 2.111
_exptl_absorpt_correction_T_max 0.845
_exptl_absorpt_correction_T_min 0.691
_exptl_absorpt_correction_type multi-scan
_exptl_absorpt_process_details 'SADABS (Bruker, 1998)'
_exptl_crystal_colour purple
_exptl_crystal_density_diffrn 1.904
_exptl_crystal_density_method 'not measured'
_exptl_crystal_description plate
_exptl_crystal_F_000 1059
_exptl_crystal_size_max .22
_exptl_crystal_size_mid .15
_exptl_crystal_size_min .08
_refine_diff_density_max 0.577
_refine_diff_density_min -0.749
_refine_diff_density_rms 0.146
_refine_ls_abs_structure_details 'Flack H D (1983), Acta Cryst. A39, 876-881'
_refine_ls_abs_structure_Flack 0.04(4)
_refine_ls_extinction_method none
_refine_ls_goodness_of_fit_ref 1.084
_refine_ls_matrix_type full
_refine_ls_number_parameters 145
_refine_ls_number_reflns 1987
_refine_ls_number_restraints 1
_refine_ls_restrained_S_all 1.083
_refine_ls_R_factor_all 0.0639
_refine_ls_R_factor_gt 0.0542
_refine_ls_shift/su_max 0.001
_refine_ls_shift/su_mean 0.000
_refine_ls_structure_factor_coef Fsqd
_refine_ls_weighting_details 'calc w=1/[\s^2^(Fo^2^)+(0.0778P)^2^+0.0000P] where P=(Fo^2^+2Fc^2^)/3'
_refine_ls_weighting_scheme calc
_refine_ls_wR_factor_gt 0.1444
_refine_ls_wR_factor_ref 0.1477
_reflns_number_gt 1744
_reflns_number_total 1987
_reflns_threshold_expression >2sigma(I)
_cod_data_source_file ICA-2013-394-512-518-1.cif
_cod_data_source_block compound1
_cod_original_cell_volume 1858.4(5)
_cod_original_sg_symbol_H-M R3
_cod_database_code 1512780

loop_
_symmetry_equiv_pos_as_xyz
'x, y, z'
'-y, x-y, z'
'-x+y, -x, z'
'x+2/3, y+1/3, z+1/3'
'-y+2/3, x-y+1/3, z+1/3'
'-x+y+2/3, -x+1/3, z+1/3'
'x+1/3, y+2/3, z+2/3'
'-y+1/3, x-y+2/3, z+2/3'
'-x+y+1/3, -x+2/3, z+2/3'

loop_
_atom_site_label
_atom_site_type_symbol
_atom_site_fract_x
_atom_site_fract_y
_atom_site_fract_z
_atom_site_U_iso_or_equiv
_atom_site_adp_type
_atom_site_occupancy
_atom_site_symmetry_multiplicity
_atom_site_calc_flag
_atom_site_refinement_flags
_atom_site_disorder_assembly
_atom_site_disorder_group
Co1 Co 0.72025(4) 0.27884(4) 0.7415(2) 0.0127(2) Uani 1 1 d . . .
P2 P 0.6667 0.3333 0.2713(7) 0.0099(6) Uani 1 3 d S . .
O1 O 0.6667 0.3333 0.6336(19) 0.0114(17) Uani 1 3 d S . .
O2 O 0.7049(3) 0.2951(3) 0.1837(11) 0.0145(10) Uani 1 1 d . . .
N1 N 0.7746(3) 0.2259(3) 0.8422(13) 0.0153(13) Uani 1 1 d . . .
N6 N 0.8116(3) 0.3751(3) 0.6669(13) 0.0147(12) Uani 1 1 d . . .
N5 N 0.6240(3) 0.1891(3) 0.6527(14) 0.0153(12) Uani 1 1 d . . .
N7 N 0.8730(3) 0.3853(3) 0.5677(16) 0.0215(15) Uani 1 1 d . A .
C3 C 0.8442(4) 0.1575(4) 1.0431(18) 0.0175(15) Uani 1 1 d . . .
C8 C 0.9089(4) 0.4544(4) 0.4933(17) 0.0205(16) Uani 1 1 d . . .
N9 N 0.8720(3) 0.4849(3) 0.5519(16) 0.0203(14) Uani 1 1 d . A .
C1 C 0.7572(6) 0.1597(7) 0.740(3) 0.034(3) Uani 0.77(2) 1 d P A 1
H1 H 0.7200 0.1362 0.5986 0.041 Uiso 1 1 calc R A 1
C2 C 0.7922(6) 0.1288(6) 0.838(3) 0.040(4) Uani 0.80(2) 1 d P A 1
H2 H 0.7796 0.0842 0.7575 0.048 Uiso 1 1 calc R A 1
C5 C 0.8271(6) 0.2556(6) 1.027(3) 0.026(3) Uani 0.71(2) 1 d P A 1
H5 H 0.8394 0.3009 1.0955 0.032 Uiso 1 1 calc R A 1
C4 C 0.8676(6) 0.2290(6) 1.137(3) 0.031(3) Uani 0.78(2) 1 d P A 1
H4 H 0.9073 0.2550 1.2636 0.037 Uiso 1 1 calc R A 1
C5A C 0.8390(11) 0.2429(10) 0.748(5) 0.003(6) Uiso 0.29(2) 1 d P A 2
C1A C 0.7450(10) 0.1733(10) 1.032(5) -0.008(6) Uiso 0.23(2) 1 d P A 2
C2A C 0.7710(10) 0.1316(10) 1.135(5) -0.017(6) Uiso 0.20(2) 1 d P A 2
C4A C 0.8717(10) 0.2079(10) 0.849(5) -0.011(6) Uiso 0.22(2) 1 d P A 2

loop_
_atom_site_aniso_label
_atom_site_aniso_U_11
_atom_site_aniso_U_22
_atom_site_aniso_U_33
_atom_site_aniso_U_23
_atom_site_aniso_U_13
_atom_site_aniso_U_12
Co1 0.0123(5) 0.0124(5) 0.0159(4) -0.0010(4) 0.0010(4) 0.0079(4)
P2 0.0073(9) 0.0073(9) 0.0151(16) 0.000 0.000 0.0037(4)
O1 0.011(3) 0.011(3) 0.012(4) 0.000 0.000 0.0056(13)
O2 0.013(2) 0.018(3) 0.017(3) -0.009(2) -0.0066(19) 0.010(2)
N1 0.013(3) 0.014(3) 0.016(3) 0.002(2) 0.002(2) 0.004(2)
N6 0.009(3) 0.016(3) 0.017(3) -0.004(2) -0.003(2) 0.005(2)
N5 0.019(3) 0.011(3) 0.016(3) -0.001(2) 0.000(2) 0.008(2)
N7 0.013(3) 0.023(3) 0.027(4) -0.015(3) -0.001(3) 0.008(3)
C3 0.011(3) 0.023(4) 0.023(4) 0.003(3) 0.004(3) 0.012(3)
C8 0.022(4) 0.027(4) 0.012(4) -0.001(3) 0.001(3) 0.012(3)
N9 0.011(3) 0.017(3) 0.031(4) 0.009(3) 0.004(3) 0.005(2)
C1 0.035(7) 0.039(7) 0.037(7) -0.001(5) 0.002(5) 0.026(6)
C2 0.038(7) 0.028(6) 0.065(9) -0.010(6) 0.002(6) 0.026(5)
C5 0.032(7) 0.020(6) 0.018(6) 0.002(4) 0.006(5) 0.006(5)
C4 0.030(6) 0.029(6) 0.034(7) 0.010(5) 0.008(5) 0.014(5)

loop_
_atom_type_symbol
_atom_type_description
_atom_type_scat_dispersion_real
_atom_type_scat_dispersion_imag
_atom_type_scat_source
C C 0.0033 0.0016 'International Tables Vol C Tables 4.2.6.8 and 6.1.1.4'
N N 0.0061 0.0033 'International Tables Vol C Tables 4.2.6.8 and 6.1.1.4'
O O 0.0106 0.0060 'International Tables Vol C Tables 4.2.6.8 and 6.1.1.4'
P P 0.1023 0.0942 'International Tables Vol C Tables 4.2.6.8 and 6.1.1.4'
Co Co 0.3494 0.9721 'International Tables Vol C Tables 4.2.6.8 and 6.1.1.4'
H H 0.0000 0.0000 'International Tables Vol C Tables 4.2.6.8 and 6.1.1.4'

loop_
_geom_angle_atom_site_label_1
_geom_angle_atom_site_label_2
_geom_angle_atom_site_label_3
_geom_angle
_geom_angle_site_symmetry_1
_geom_angle_site_symmetry_3
O2 Co1 N5 99.4(2) 1_556 .
O2 Co1 N1 95.5(2) 1_556 .
N5 Co1 N1 95.9(2) . .
O2 Co1 N6 97.4(2) 1_556 .
N5 Co1 N6 159.6(2) . .
N1 Co1 N6 93.9(2) . .
O2 Co1 O1 85.2(3) 1_556 .
N5 Co1 O1 84.65(17) . .
N1 Co1 O1 179.0(2) . .
N6 Co1 O1 85.26(17) . .
O2 P2 O2 113.92(17) 3_665 2_655
O2 P2 O2 113.92(17) 3_665 .
O2 P2 O2 113.92(17) 2_655 .
O2 P2 O1 104.5(2) 3_665 .
O2 P2 O1 104.5(2) 2_655 .
O2 P2 O1 104.5(2) . .
P2 O1 Co1 102.7(2) . .
P2 O1 Co1 102.7(2) . 2_655
Co1 O1 Co1 115.29(16) . 2_655
P2 O1 Co1 102.7(2) . 3_665
Co1 O1 Co1 115.29(16) . 3_665
Co1 O1 Co1 115.29(16) 2_655 3_665
P2 O2 Co1 122.0(3) . 1_554
C5 N1 C1A 89.0(11) . .
C5 N1 C5A 59.1(10) . .
C1A N1 C5A 115.4(13) . .
C5 N1 C1 116.0(9) . .
C1A N1 C1 60.6(10) . .
C5A N1 C1 83.8(10) . .
C5 N1 Co1 117.9(7) . .
C1A N1 Co1 117.2(10) . .
C5A N1 Co1 127.2(9) . .
C1 N1 Co1 126.0(6) . .
N7 N6 N5 109.5(6) . 2_655
N7 N6 Co1 127.1(5) . .
N5 N6 Co1 122.1(4) 2_655 .
N9 N5 N6 109.4(6) 3_665 3_665
N9 N5 Co1 127.7(5) 3_665 .
N6 N5 Co1 122.7(4) 3_665 .
N6 N7 C8 103.9(6) . .
C4A C3 C2 84.2(11) . .
C4A C3 C8 123.9(11) . 8_645
C2 C3 C8 122.4(8) . 8_645
C4A C3 C4 58.8(10) . .
C2 C3 C4 117.3(9) . .
C8 C3 C4 120.2(8) 8_645 .
C4A C3 C2A 117.8(13) . .
C2 C3 C2A 58.6(10) . .
C8 C3 C2A 118.1(10) 8_645 .
C4 C3 C2A 94.2(9) . .
N9 C8 N7 111.4(7) . .
N9 C8 C3 125.5(7) . 6_664
N7 C8 C3 123.1(7) . 6_664
C8 N9 N5 105.8(6) . 2_655
C2 C1 N1 121.0(11) . .
C2 C1 H1 119.5 . .
N1 C1 H1 119.5 . .
C1 C2 C3 123.4(11) . .
C1 C2 H2 118.3 . .
C3 C2 H2 118.3 . .
N1 C5 C4 127.6(11) . .
N1 C5 H5 116.2 . .
C4 C5 H5 116.2 . .
C5 C4 C3 114.3(10) . .
C5 C4 H4 122.8 . .
C3 C4 H4 122.8 . .
N1 C5A C4A 122.1(17) . .
N1 C1A C2A 127.5(18) . .
C1A C2A C3 113.3(16) . .
C3 C4A C5A 123.1(17) . .

loop_
_geom_bond_atom_site_label_1
_geom_bond_atom_site_label_2
_geom_bond_distance
_geom_bond_site_symmetry_2
Co1 O2 2.019(5) 1_556
Co1 N5 2.104(6) .
Co1 N1 2.108(6) .
Co1 N6 2.110(6) .
Co1 O1 2.130(2) .
P2 O2 1.519(5) 3_665
P2 O2 1.519(5) 2_655
P2 O2 1.520(5) .
P2 O1 1.577(9) .
O1 Co1 2.130(2) 2_655
O1 Co1 2.130(2) 3_665
O2 Co1 2.019(5) 1_554
N1 C5 1.294(13) .
N1 C1A 1.31(2) .
N1 C5A 1.35(2) .
N1 C1 1.394(14) .
N6 N7 1.337(8) .
N6 N5 1.337(8) 2_655
N5 N9 1.325(8) 3_665
N5 N6 1.337(8) 3_665
N7 C8 1.368(10) .
C3 C4A 1.28(2) .
C3 C2 1.343(15) .
C3 C8 1.459(10) 8_645
C3 C4 1.460(14) .
C3 C2A 1.48(2) .
C8 N9 1.324(10) .
C8 C3 1.459(10) 6_664
N9 N5 1.325(8) 2_655
C1 C2 1.337(17) .
C1 H1 0.9500 .
C2 H2 0.9500 .
C5 C4 1.385(17) .
C5 H5 0.9500 .
C4 H4 0.9500 .
C5A C4A 1.37(3) .
C1A C2A 1.39(3) .
